data_4125218
loop_
_publ_author_name
'Liu, Zhichang'
'Samanta, Avik'
'Lei, Juying'
'Sun, Junling'
'Wang, Yuping'
'Stoddart, J. Fraser'

_publ_section_title
;
 Cation-Dependent Gold Recovery with \a-Cyclodextrin Facilitated by
 Second-Sphere Coordination.
;
_journal_issue 36
_journal_name_full 'Journal of the American Chemical Society'
_journal_page_first 11643
_journal_page_last 11653
_journal_paper_doi 10.1021/jacs.6b04986
_journal_volume 138
_journal_year 2016
_chemical_absolute_configuration ad
_chemical_formula_moiety 'Au Br4, Na1, 2(C36 H60 O30), H2 O'
_chemical_formula_sum 'C72 H122 Au Br4 Na O61'
_chemical_formula_weight 2503.29
_chemical_name_systematic
;
 ?
;
_space_group_crystal_system orthorhombic
_space_group_IT_number 18
_space_group_name_Hall 'P 2 2ab'
_space_group_name_H-M_alt 'P 21 21 2'
_symmetry_space_group_name_Hall 'P 2 2ab'
_symmetry_space_group_name_H-M 'P 21 21 2'
_atom_sites_solution_hydrogens mixed
_atom_sites_solution_primary heavy
_audit_creation_date 2014-04-02
_audit_creation_method
;
Olex2 1.2
(compiled 2014.03.20 svn.r2914 for OlexSys, GUI svn.r4816)
;
_cell_angle_alpha 90
_cell_angle_beta 90
_cell_angle_gamma 90
_cell_formula_units_Z 2
_cell_length_a 23.7683(16)
_cell_length_b 14.1475(9)
_cell_length_c 16.2856(11)
_cell_measurement_reflns_used 9600
_cell_measurement_temperature 100(2)
_cell_measurement_theta_max 68.136
_cell_measurement_theta_min 3.123
_cell_volume 5476.2(6)
_computing_cell_refinement 'SAINT V7.23A (Bruker, 2005)'
_computing_data_collection 'APEX2 V2.1-4 (Bruker, 2007)'
_computing_data_reduction 'Bruker SAINT'
_computing_molecular_graphics 'Olex2 (Dolomanov et al., 2009)'
_computing_publication_material 'Olex2 (Dolomanov et al., 2009)'
_computing_structure_refinement 'XL (Sheldrick, 2008)'
_computing_structure_solution 'XS (Sheldrick, 2008)'
_diffrn_ambient_temperature 100(2)
_diffrn_detector_area_resol_mean 8
_diffrn_measured_fraction_theta_full 0.999
_diffrn_measured_fraction_theta_max 0.996
_diffrn_measurement_device_type 'Bruker Kappa APEX CCD area detector'
_diffrn_measurement_method '\w and \f scans'
_diffrn_radiation_monochromator 'MX optics'
_diffrn_radiation_type CuK\a
_diffrn_radiation_wavelength 1.54178
_diffrn_reflns_av_R_equivalents 0.0456
_diffrn_reflns_av_unetI/netI 0.0288
_diffrn_reflns_Laue_measured_fraction_full 0.999
_diffrn_reflns_Laue_measured_fraction_max 0.996
_diffrn_reflns_limit_h_max 28
_diffrn_reflns_limit_h_min -28
_diffrn_reflns_limit_k_max 16
_diffrn_reflns_limit_k_min -16
_diffrn_reflns_limit_l_max 19
_diffrn_reflns_limit_l_min -18
_diffrn_reflns_number 71662
_diffrn_reflns_point_group_measured_fraction_full 0.995
_diffrn_reflns_point_group_measured_fraction_max 0.989
_diffrn_reflns_theta_full 67.679
_diffrn_reflns_theta_max 68.237
_diffrn_reflns_theta_min 2.713
_diffrn_source microsource
_exptl_absorpt_coefficient_mu 5.125
_exptl_absorpt_correction_T_max 0.6807
_exptl_absorpt_correction_T_min 0.4989
_exptl_absorpt_correction_type multi-scan
_exptl_absorpt_process_details
;
SADABS-2012/1 (Bruker,2012) was used for absorption correction.
wR2(int) was 0.1241 before and 0.0736 after correction.
The Ratio of minimum to maximum transmission is 0.7329.
The \l/2 correction factor is 0.0015.
;
_exptl_crystal_colour orange
_exptl_crystal_colour_primary orange
_exptl_crystal_density_diffrn 1.518
_exptl_crystal_description block
_exptl_crystal_F_000 2544
_exptl_crystal_size_max 0.266
_exptl_crystal_size_mid 0.153
_exptl_crystal_size_min 0.134
_refine_diff_density_max 1.581
_refine_diff_density_min -1.298
_refine_diff_density_rms 0.139
_refine_ls_abs_structure_details
;
 Flack x determined using 4278 quotients [(I+)-(I-)]/[(I+)+(I-)]
 (Parsons and Flack (2004), Acta Cryst. A60, s61).
;
_refine_ls_abs_structure_Flack 0.015(4)
_refine_ls_extinction_method none
_refine_ls_goodness_of_fit_ref 1.073
_refine_ls_hydrogen_treatment mixed
_refine_ls_matrix_type full
_refine_ls_number_parameters 683
_refine_ls_number_reflns 9940
_refine_ls_number_restraints 28
_refine_ls_restrained_S_all 1.076
_refine_ls_R_factor_all 0.0553
_refine_ls_R_factor_gt 0.0548
_refine_ls_shift/su_max 0.001
_refine_ls_shift/su_mean 0.000
_refine_ls_structure_factor_coef Fsqd
_refine_ls_weighting_details 'w=1/[\s^2^(Fo^2^)+(0.0915P)^2^+17.5643P] where P=(Fo^2^+2Fc^2^)/3'
_refine_ls_weighting_scheme calc
_refine_ls_wR_factor_gt 0.1535
_refine_ls_wR_factor_ref 0.1542
_reflns_Friedel_coverage 0.796
_reflns_Friedel_fraction_full 0.991
_reflns_Friedel_fraction_max 0.981
_reflns_number_gt 9774
_reflns_number_total 9940
_reflns_threshold_expression 'I > 2\s(I)'
_cod_data_source_file ja6b04986_si_002.cif
_cod_data_source_block n3423
_cod_depositor_comments 'Adding full bibliography for 4125213--4125224.cif.'
_cod_database_code 4125218
_shelxl_version_number 2013-4
_shelx_space_group_comment
;
The symmetry employed for this shelxl refinement is uniquely defined
by the following loop, which should always be used as a source of
symmetry information in preference to the above space-group names.
They are only intended as comments.
;
_shelx_estimated_absorpt_t_max 0.547
_shelx_estimated_absorpt_t_min 0.343
_olex2_refinement_description
;
1. Fixed Uiso
 At 1.2 times of:
  All C(H) groups, All C(H,H) groups
 At 1.5 times of:
  All O(H) groups, All O(H,H) groups
2. Restrained distances
 H1SB-H1SA
 1.421 with sigma of 0.0001
 C36A-C35 \\sim C36-C35
 with sigma of 0.02
 O30A-C36A \\sim O30-C36
 with sigma of 0.02
 O1S-H1SA \\sim O1S-H1SB
 with sigma of 0.02
 C34-C33A \\sim C34-C33 \\sim C33-C32 \\sim C33A-C32A \\sim C32A-C31 \\sim
C32-C31
 with sigma of 0.02
 O27A-C33A \\sim O27-C33 \\sim O26A-C32A \\sim O26-C32
 with sigma of 0.02
 C12A-C11 \\sim C12-C11
 with sigma of 0.02
 O14A-C12A \\sim O14-C12
 with sigma of 0.02
3. Uiso/Uaniso restraints and constraints
Uanis(Na1) = Uanis(Na2)
Uanis(C36A) = Uanis(C36) = Uanis(O30A) = Uanis(O30)
Uanis(C33A) = Uanis(C33) = Uanis(C32A) = Uanis(C32) = Uanis(O27A) = Uanis(O27)
= Uanis(O26A) = Uanis(O26)
Uanis(C12) = Uanis(C12A) = Uanis(O14A) = Uanis(O14)
4. Others
 1*[Sof(Na1)]+1*[Sof(Na2)]=0.5 with esd of 0.0001
 Sof(O30A)=Sof(H30A)=Sof(H35A)=Sof(C36A)=Sof(H36C)=Sof(H36D)=1-FVAR(3)
 Sof(O30)=Sof(H30)=Sof(H35)=Sof(C36)=Sof(H36A)=Sof(H36B)=FVAR(3)
 Sof(H31A)=Sof(H34A)=Sof(C33A)=Sof(H33A)=Sof(O27A)=Sof(H27B)=Sof(C32A)=
 Sof(H32A)=Sof(O26A)=Sof(H26B)=1-FVAR(4)
 Sof(O26)=Sof(H26)=Sof(O27)=Sof(H27)=Sof(H31)=Sof(C32)=Sof(H32)=Sof(C33)=
 Sof(H33)=Sof(H34)=FVAR(4)
 Sof(H11B)=Sof(C12A)=Sof(H12C)=Sof(H12D)=Sof(O14A)=Sof(H14B)=1-FVAR(5)
 Sof(O14)=Sof(H14)=Sof(H11A)=Sof(C12)=Sof(H12A)=Sof(H12B)=FVAR(5)
 Fixed Sof: Br1(0.5) Br2(0.5) Br3(0.5) Br4(0.5) O1S(0.5) H1SA(0.5) H1SB(0.5)
5.a Ternary CH refined with riding coordinates:
 C1(H1), C2(H2), C3(H3), C4(H4), C5(H5), C7(H7A), C8(H8A), C9(H9A), C10(H10A),
 C11(H11A), C11(H11B), C13(H13A), C14(H14A), C15(H15A), C16(H16), C17(H17),
 C19(H19), C20(H20), C21(H21), C22(H22A), C23(H23A), C25(H25A), C26(H26A),
 C27(H27A), C28(H28A), C29(H29A), C31(H31), C31(H31A), C32(H32), C33(H33),
 C34(H34), C34(H34A), C35(H35), C35(H35A), C33A(H33A), C32A(H32A)
5.b Secondary CH2 refined with riding coordinates:
 C6(H6A,H6B), C12(H12A,H12B), C18(H18A,H18B), C24(H24A,H24B), C30(H30B,H30C),
 C36(H36A,H36B), C36A(H36C,H36D), C12A(H12C,H12D)
5.c Tetrahedral OH refined with riding coordinates:
 O7(H7)
5.d Tetrahedral OH refined as rotating group:
 O8(H8), O12(H12), O14(H14), O30(H30), O30A(H30A), O14A(H14B)
5.e Idealised tetrahedral OH refined as rotating group:
 O9(H9), O10(H10), O11(H11), O13(H13), O15(H15), O22(H22), O23(H23), O24(H24),
 O25(H25), O26(H26), O27(H27), O28(H28), O29(H29), O27A(H27B), O26A(H26B)
;
_smtbx_masks_special_details
;
The solvent masking procedure as implemented in Olex2 was used to remove the
electronic contribution of solvent molecules from the refinement.  As the exact
solvent content is not known, only the atoms used in the refinement model are
reported in the formula here.


Total solvent accessible volume / cell = 984.5 Ang^3^ [18.0%]
Total electron count / cell = 237.5
;

loop_
_space_group_symop_operation_xyz
'x, y, z'
'-x, -y, z'
'x+1/2, -y+1/2, -z'
'-x+1/2, y+1/2, -z'

loop_
_atom_site_label
_atom_site_type_symbol
_atom_site_fract_x
_atom_site_fract_y
_atom_site_fract_z
_atom_site_U_iso_or_equiv
_atom_site_adp_type
_atom_site_occupancy
_atom_site_site_symmetry_order
_atom_site_calc_flag
_atom_site_refinement_flags_posn
_atom_site_refinement_flags_adp
_atom_site_refinement_flags_occupancy
_atom_site_disorder_assembly
_atom_site_disorder_group
Au1 Au 0.5000 0.5000 -0.04092(3) 0.03249(16) Uani 1 2 d S T P . .
Br1 Br 0.48811(14) 0.5110(4) 0.10636(13) 0.0626(12) Uani 0.5 1 d . . . . .
Br2 Br 0.48816(14) 0.4986(5) -0.18858(13) 0.0636(12) Uani 0.5 1 d . . . . .
Br3 Br 0.5976(2) 0.4692(4) -0.0236(2) 0.0546(10) Uani 0.5 1 d . . . . .
Br4 Br 0.5993(2) 0.4666(5) -0.0585(3) 0.0675(13) Uani 0.5 1 d . . . . .
Na1 Na 0.5777(7) 0.9767(11) 0.4498(10) 0.0299(18) Uani 0.191(3) 1 d . . . A 1
Na2 Na 0.6583(4) 1.0096(8) 0.4257(6) 0.0299(18) Uani 0.309(3) 1 d . . . B 4
O1 O 0.6854(2) 0.4502(3) 0.6644(3) 0.0142(9) Uani 1 1 d . . . . .
O2 O 0.6154(2) 0.7155(4) 0.6698(3) 0.0219(11) Uani 1 1 d . . . . .
O3 O 0.4327(2) 0.7655(4) 0.6667(4) 0.0250(12) Uani 1 1 d . . . . .
O4 O 0.6939(2) 0.6888(4) 0.7529(4) 0.0254(12) Uani 1 1 d . . . . .
O5 O 0.4928(3) 0.8337(6) 0.7596(5) 0.060(2) Uani 1 1 d . . . . .
O6 O 0.2978(2) 0.6798(4) 0.7484(3) 0.0178(11) Uani 1 1 d . . . . .
O7 O 0.7252(2) 0.5567(4) 0.5291(3) 0.0293(12) Uani 1 1 d . . . . .
H7 H 0.7451 0.5121 0.5469 0.044 Uiso 1 1 calc R . . . .
O8 O 0.6848(2) 0.7503(4) 0.5356(4) 0.0280(12) Uani 1 1 d . . . . .
H8 H 0.6669 0.7138 0.5045 0.042 Uiso 1 1 calc GR . . . .
O9 O 0.5807(4) 0.8366(10) 0.5386(10) 0.120(6) Uani 1 1 d . . . . .
H9 H 0.6046 0.7947 0.5280 0.181 Uiso 1 1 calc GR . . . .
O10 O 0.4653(4) 0.8932(7) 0.5439(9) 0.090(4) Uani 1 1 d . . . . .
H10 H 0.4374 0.8568 0.5439 0.135 Uiso 1 1 calc GR . . . .
O11 O 0.3592(3) 0.7897(4) 0.5317(3) 0.0313(12) Uani 1 1 d . . . . .
H11 H 0.3621 0.7624 0.4861 0.047 Uiso 1 1 calc GR . . . .
O12 O 0.2689(2) 0.6477(4) 0.5301(3) 0.0239(11) Uani 1 1 d . . . . .
H12 H 0.2690 0.5890 0.5378 0.036 Uiso 1 1 calc GR . . . .
O13 O 0.7702(3) 0.5617(5) 0.8308(4) 0.0391(15) Uani 1 1 d . . . . .
H13 H 0.7854 0.5140 0.8521 0.059 Uiso 1 1 calc GR . . . .
O14 O 0.5909(9) 0.8489(18) 0.8415(16) 0.055(3) Uani 0.41(2) 1 d . . . C 1
H14 H 0.6194 0.8504 0.8110 0.082 Uiso 0.41(2) 1 calc GR . . C 1
O15 O 0.3418(3) 0.8437(5) 0.8342(4) 0.0433(16) Uani 1 1 d . . . . .
H15 H 0.3138 0.8415 0.8655 0.065 Uiso 1 1 calc GR . . . .
C1 C 0.7097(3) 0.5422(5) 0.6734(4) 0.0154(13) Uani 1 1 d . . . . .
H1 H 0.7515 0.5378 0.6781 0.019 Uiso 1 1 calc R . . . .
C2 C 0.6929(3) 0.5958(5) 0.5953(4) 0.0170(14) Uani 1 1 d . . . . .
H2 H 0.6520 0.5854 0.5842 0.020 Uiso 1 1 calc R . . . .
C3 C 0.7036(3) 0.6999(6) 0.6055(5) 0.0247(17) Uani 1 1 d . . . . .
H3 H 0.7449 0.7104 0.6124 0.030 Uiso 1 1 calc R . . . .
C4 C 0.6735(3) 0.7354(5) 0.6810(5) 0.0213(15) Uani 1 1 d . . . . .
H4 H 0.6791 0.8052 0.6864 0.026 Uiso 1 1 calc R . . . .
C5 C 0.6844(3) 0.5875(5) 0.7504(4) 0.0199(15) Uani 1 1 d . . . . .
H5 H 0.6430 0.5746 0.7523 0.024 Uiso 1 1 calc R . . . .
C6 C 0.7122(4) 0.5490(6) 0.8285(5) 0.036(2) Uani 1 1 d . . . . .
H6A H 0.6953 0.5808 0.8767 0.043 Uiso 1 1 calc R . . . .
H6B H 0.7039 0.4807 0.8330 0.043 Uiso 1 1 calc R . . . .
C7 C 0.5764(4) 0.7905(6) 0.6828(8) 0.040(3) Uani 1 1 d . . . . .
H7A H 0.5965 0.8500 0.6982 0.049 Uiso 1 1 calc R . . . .
C8 C 0.5436(4) 0.8037(8) 0.6037(9) 0.056(3) Uani 1 1 d . . . . .
H8A H 0.5262 0.7422 0.5872 0.067 Uiso 1 1 calc R . . . .
C9 C 0.4979(5) 0.8770(7) 0.6151(9) 0.069(4) Uani 1 1 d . . . . .
H9A H 0.5166 0.9380 0.6298 0.083 Uiso 1 1 calc R . . . .
C10 C 0.4605(4) 0.8484(7) 0.6877(8) 0.051(3) Uani 1 1 d . . . . .
H10A H 0.4322 0.8993 0.6981 0.061 Uiso 1 1 calc R . . . .
C11 C 0.5352(4) 0.7597(8) 0.7517(7) 0.043(2) Uani 1 1 d . . . . .
H11A H 0.5176 0.6971 0.7393 0.051 Uiso 0.41(2) 1 calc R . . C 1
H11B H 0.5154 0.7016 0.7319 0.051 Uiso 0.59(2) 1 calc R . . C 2
C12 C 0.564(2) 0.759(2) 0.8347(19) 0.055(3) Uani 0.41(2) 1 d . . . C 1
H12A H 0.5368 0.7497 0.8795 0.066 Uiso 0.41(2) 1 calc R . . C 1
H12B H 0.5927 0.7075 0.8373 0.066 Uiso 0.41(2) 1 calc R . . C 1
C13 C 0.3723(3) 0.7625(5) 0.6758(4) 0.0143(13) Uani 1 1 d . . . . .
H13A H 0.3574 0.8280 0.6827 0.017 Uiso 1 1 calc R . . . .
C14 C 0.3506(3) 0.7203(5) 0.5951(4) 0.0187(14) Uani 1 1 d . . . . .
H14A H 0.3727 0.6621 0.5817 0.022 Uiso 1 1 calc R . . . .
C15 C 0.2890(3) 0.6949(5) 0.6033(4) 0.0172(15) Uani 1 1 d . . . . .
H15A H 0.2667 0.7541 0.6117 0.021 Uiso 1 1 calc R . . . .
C16 C 0.2816(3) 0.6317(5) 0.6774(4) 0.0176(13) Uani 1 1 d . . . . .
H16 H 0.2411 0.6131 0.6822 0.021 Uiso 1 1 calc R . . . .
C17 C 0.3564(3) 0.7031(5) 0.7496(4) 0.0184(14) Uani 1 1 d . . . . .
H17 H 0.3786 0.6430 0.7477 0.022 Uiso 1 1 calc R . . . .
C18 C 0.3680(4) 0.7514(7) 0.8304(5) 0.0331(19) Uani 1 1 d . . . . .
H18A H 0.3535 0.7117 0.8758 0.040 Uiso 1 1 calc R . . . .
H18B H 0.4091 0.7583 0.8378 0.040 Uiso 1 1 calc R . . . .
O1S O 0.8449(5) 0.4951(12) 0.4043(7) 0.042(3) Uani 0.5 1 d . . . . .
H1SA H 0.836(7) 0.5151(4) 0.4566(5) 0.063 Uiso 0.5 1 d DR . . . .
H1SB H 0.837(8) 0.4321(4) 0.4075(5) 0.063 Uiso 0.5 1 d DR . . . .
O16 O 0.5361(2) 0.2091(4) 0.2253(4) 0.0301(13) Uani 1 1 d . . . . .
O17 O 0.6707(2) 0.4044(4) 0.2319(3) 0.0203(10) Uani 1 1 d . . . . .
O18 O 0.6345(2) 0.6966(4) 0.2348(4) 0.0279(12) Uani 1 1 d . . . . .
O19 O 0.6180(2) 0.1802(4) 0.1489(4) 0.0275(12) Uani 1 1 d . . . . .
O20 O 0.7242(2) 0.5058(5) 0.1519(3) 0.0277(11) Uani 1 1 d . . . . .
O21 O 0.6048(3) 0.8032(6) 0.1383(5) 0.051(2) Uani 1 1 d . . . . .
O22 O 0.5879(2) 0.1361(5) 0.3661(4) 0.0322(13) Uani 1 1 d . . . . .
H22 H 0.5889 0.1766 0.4039 0.048 Uiso 1 1 calc GR . . . .
O23 O 0.6667(2) 0.2863(4) 0.3765(3) 0.0235(11) Uani 1 1 d . . . . .
H23 H 0.6502 0.2612 0.4165 0.035 Uiso 1 1 calc GR . . . .
O24 O 0.7373(3) 0.4475(4) 0.3682(3) 0.0339(14) Uani 1 1 d . . . . .
H24 H 0.7681 0.4568 0.3923 0.051 Uiso 1 1 calc GR . . . .
O25 O 0.6936(3) 0.6361(4) 0.3761(4) 0.0318(13) Uani 1 1 d . . . . .
H25 H 0.6628 0.6605 0.3899 0.048 Uiso 1 1 calc GR . . . .
O26 O 0.6460(5) 0.8210(11) 0.3563(9) 0.049(2) Uani 0.594(13) 1 d . . . D 1
H26 H 0.6426 0.8641 0.3915 0.074 Uiso 0.594(13) 1 calc GR . . D 1
O27 O 0.5276(5) 0.8669(10) 0.3634(10) 0.049(2) Uani 0.594(13) 1 d . . . D 1
H27 H 0.4940 0.8509 0.3707 0.074 Uiso 0.594(13) 1 calc GR . . D 1
O28 O 0.7213(3) 0.2329(4) 0.0779(3) 0.0306(13) Uani 1 1 d . . . . .
H28 H 0.7485 0.2660 0.0942 0.046 Uiso 1 1 calc GR . . . .
O29 O 0.7455(3) 0.6839(6) 0.0781(4) 0.0460(18) Uani 1 1 d . . . . .
H29 H 0.7607 0.6854 0.0316 0.069 Uiso 1 1 calc GR . . . .
O30 O 0.5169(5) 0.8423(11) 0.0157(8) 0.052(2) Uani 0.550(11) 1 d . . . E 1
H30 H 0.5375 0.8392 -0.0261 0.077 Uiso 0.550(11) 1 calc GR . . E 1
O30A O 0.5204(7) 0.9111(12) 0.0624(10) 0.052(2) Uani 0.450(11) 1 d . . . E 2
H30A H 0.5536 0.9302 0.0573 0.077 Uiso 0.450(11) 1 calc GR . . E 2
C19 C 0.5860(3) 0.1532(6) 0.2184(5) 0.0262(16) Uani 1 1 d . . . . .
H19 H 0.5758 0.0848 0.2143 0.031 Uiso 1 1 calc R . . . .
C20 C 0.6195(3) 0.1704(6) 0.2961(5) 0.0241(16) Uani 1 1 d . . . . .
H20 H 0.6552 0.1332 0.2924 0.029 Uiso 1 1 calc R . . . .
C21 C 0.6343(3) 0.2722(5) 0.3034(4) 0.0187(14) Uani 1 1 d . . . . .
H21 H 0.5989 0.3099 0.3076 0.022 Uiso 1 1 calc R . . . .
C22 C 0.6661(3) 0.3035(5) 0.2287(4) 0.0164(13) Uani 1 1 d . . . . .
H22A H 0.7045 0.2746 0.2288 0.020 Uiso 1 1 calc R . . . .
C23 C 0.6353(3) 0.2770(6) 0.1498(5) 0.0245(16) Uani 1 1 d . . . . .
H23A H 0.6011 0.3178 0.1445 0.029 Uiso 1 1 calc R . . . .
C24 C 0.6719(4) 0.2901(6) 0.0730(4) 0.0279(18) Uani 1 1 d . . . . .
H24A H 0.6500 0.2725 0.0236 0.034 Uiso 1 1 calc R . . . .
H24B H 0.6828 0.3574 0.0678 0.034 Uiso 1 1 calc R . . . .
C25 C 0.7240(3) 0.4486(6) 0.2224(5) 0.0250(16) Uani 1 1 d . . . . .
H25A H 0.7541 0.3995 0.2181 0.030 Uiso 1 1 calc R . . . .
C26 C 0.7334(3) 0.5088(7) 0.2973(4) 0.0266(15) Uani 1 1 d . . . . .
H26A H 0.7696 0.5441 0.2910 0.032 Uiso 1 1 calc R . . . .
C27 C 0.6856(3) 0.5789(5) 0.3056(4) 0.0210(15) Uani 1 1 d . . . . .
H27A H 0.6493 0.5438 0.3110 0.025 Uiso 1 1 calc R . . . .
C28 C 0.6840(3) 0.6398(6) 0.2274(4) 0.0216(15) Uani 1 1 d . . . . .
H28A H 0.7178 0.6817 0.2260 0.026 Uiso 1 1 calc R . . . .
C29 C 0.6827(3) 0.5794(6) 0.1504(5) 0.0231(15) Uani 1 1 d . . . . .
H29A H 0.6447 0.5494 0.1461 0.028 Uiso 1 1 calc R . . . .
C30 C 0.6936(3) 0.6337(7) 0.0731(5) 0.0283(17) Uani 1 1 d . . . . .
H30B H 0.6948 0.5896 0.0260 0.034 Uiso 1 1 calc R . . . .
H30C H 0.6625 0.6790 0.0638 0.034 Uiso 1 1 calc R . . . .
C31 C 0.6359(4) 0.7917(6) 0.2101(6) 0.0311(19) Uani 1 1 d . . . . .
H31 H 0.6758 0.8111 0.2001 0.037 Uiso 0.594(13) 1 calc R . . D 1
H31A H 0.6759 0.8091 0.1984 0.037 Uiso 0.406(13) 1 calc R . . D 2
C32 C 0.6131(8) 0.8443(15) 0.2848(11) 0.049(2) Uani 0.594(13) 1 d . . . D 1
H32 H 0.6158 0.9139 0.2745 0.059 Uiso 0.594(13) 1 calc R . . D 1
C33 C 0.5503(7) 0.8167(14) 0.2928(10) 0.049(2) Uani 0.594(13) 1 d . . . D 1
H33 H 0.5489 0.7476 0.3058 0.059 Uiso 0.594(13) 1 calc R . . D 1
C34 C 0.5173(4) 0.8319(7) 0.2106(8) 0.054(3) Uani 1 1 d . . . . .
H34 H 0.5148 0.9000 0.1947 0.065 Uiso 0.594(13) 1 calc R . . D 1
H34A H 0.5114 0.8965 0.1873 0.065 Uiso 0.406(13) 1 calc R . . D 2
C35 C 0.5469(3) 0.7717(8) 0.1454(6) 0.040(2) Uani 1 1 d . . . . .
H35 H 0.5491 0.7068 0.1694 0.048 Uiso 0.550(11) 1 calc R . . E 1
H35A H 0.5417 0.7019 0.1511 0.048 Uiso 0.450(11) 1 calc R . . E 2
C36 C 0.5195(8) 0.7584(17) 0.0578(10) 0.052(2) Uani 0.550(11) 1 d . . . E 1
H36A H 0.5419 0.7123 0.0259 0.062 Uiso 0.550(11) 1 calc R . . E 1
H36B H 0.4810 0.7325 0.0642 0.062 Uiso 0.550(11) 1 calc R . . E 1
C36A C 0.5200(10) 0.8164(19) 0.0683(14) 0.052(2) Uani 0.450(11) 1 d . . . E 2
H36C H 0.5396 0.7906 0.0196 0.062 Uiso 0.450(11) 1 calc R . . E 2
H36D H 0.4804 0.7950 0.0654 0.062 Uiso 0.450(11) 1 calc R . . E 2
C33A C 0.5510(10) 0.8414(18) 0.2871(15) 0.049(2) Uani 0.406(13) 1 d . . . D 2
H33A H 0.5478 0.7833 0.3218 0.059 Uiso 0.406(13) 1 calc R . . D 2
O27A O 0.5242(7) 0.9193(13) 0.3251(14) 0.049(2) Uani 0.406(13) 1 d . . . D 2
H27B H 0.4951 0.9007 0.3494 0.074 Uiso 0.406(13) 1 calc GR . . D 2
C32A C 0.6121(11) 0.863(2) 0.2673(15) 0.049(2) Uani 0.406(13) 1 d . . . D 2
H32A H 0.6148 0.9273 0.2419 0.059 Uiso 0.406(13) 1 calc R . . D 2
O26A O 0.6397(8) 0.8638(16) 0.3464(14) 0.049(2) Uani 0.406(13) 1 d . . . D 2
H26B H 0.6178 0.8860 0.3819 0.074 Uiso 0.406(13) 1 calc GR . . D 2
C12A C 0.5599(13) 0.7362(16) 0.8357(13) 0.055(3) Uani 0.59(2) 1 d . . . C 2
H12C H 0.5302 0.7058 0.8690 0.066 Uiso 0.59(2) 1 calc R . . C 2
H12D H 0.5902 0.6891 0.8278 0.066 Uiso 0.59(2) 1 calc R . . C 2
O14A O 0.5823(6) 0.8132(13) 0.8815(10) 0.055(3) Uani 0.59(2) 1 d . . . C 2
H14B H 0.6071 0.8408 0.8536 0.082 Uiso 0.59(2) 1 calc GR . . C 2

loop_
_atom_site_aniso_label
_atom_site_aniso_U_11
_atom_site_aniso_U_22
_atom_site_aniso_U_33
_atom_site_aniso_U_23
_atom_site_aniso_U_13
_atom_site_aniso_U_12
Au1 0.0247(2) 0.0344(3) 0.0384(3) 0.000 0.000 0.0022(2)
Br1 0.074(3) 0.070(3) 0.0435(9) -0.0172(17) 0.0109(11) 0.000(2)
Br2 0.077(3) 0.0713(13) 0.0429(9) -0.021(2) -0.0010(10) -0.009(3)
Br3 0.0272(14) 0.070(2) 0.067(2) -0.007(2) -0.007(2) 0.0081(12)
Br4 0.0304(14) 0.087(3) 0.085(3) 0.004(3) 0.007(3) 0.0178(14)
Na1 0.031(4) 0.027(4) 0.032(4) 0.003(4) -0.008(3) 0.009(4)
Na2 0.031(4) 0.027(4) 0.032(4) 0.003(4) -0.008(3) 0.009(4)
O1 0.016(2) 0.010(2) 0.017(2) -0.0019(18) -0.0018(18) 0.0032(18)
O2 0.012(2) 0.018(2) 0.035(3) -0.001(2) 0.005(2) 0.000(2)
O3 0.023(3) 0.019(3) 0.033(3) -0.010(2) 0.003(2) 0.008(2)
O4 0.026(3) 0.023(3) 0.027(3) -0.003(2) 0.005(2) -0.005(2)
O5 0.015(3) 0.071(5) 0.095(5) -0.064(4) 0.000(4) 0.004(3)
O6 0.025(3) 0.017(2) 0.011(2) -0.0066(19) 0.002(2) 0.004(2)
O7 0.035(3) 0.026(3) 0.026(3) 0.004(2) 0.014(2) 0.010(2)
O8 0.022(3) 0.021(3) 0.041(3) 0.014(2) 0.003(2) -0.001(2)
O9 0.051(5) 0.145(11) 0.165(12) 0.123(10) 0.057(7) 0.055(6)
O10 0.040(4) 0.068(6) 0.162(11) 0.065(7) 0.019(6) 0.023(4)
O11 0.043(3) 0.037(3) 0.014(2) 0.007(2) 0.000(2) -0.001(3)
O12 0.032(3) 0.025(3) 0.014(2) -0.002(2) -0.006(2) 0.004(2)
O13 0.053(4) 0.034(3) 0.030(3) 0.001(3) -0.018(3) -0.004(3)
O14 0.038(5) 0.071(8) 0.055(5) -0.037(5) 0.000(4) -0.005(5)
O15 0.042(4) 0.041(4) 0.046(4) -0.022(3) 0.015(3) -0.005(3)
C1 0.018(3) 0.017(3) 0.011(3) 0.002(3) 0.000(3) 0.000(3)
C2 0.015(3) 0.024(4) 0.012(3) 0.002(3) 0.000(2) -0.003(3)
C3 0.017(3) 0.027(4) 0.029(4) 0.011(3) 0.012(3) -0.004(3)
C4 0.017(3) 0.014(3) 0.033(4) 0.002(3) 0.006(3) -0.001(3)
C5 0.026(4) 0.015(3) 0.019(3) -0.009(3) 0.001(3) -0.007(3)
C6 0.063(6) 0.031(4) 0.014(4) -0.007(3) -0.003(4) -0.016(4)
C7 0.020(4) 0.016(4) 0.086(8) -0.012(4) 0.011(4) 0.004(3)
C8 0.028(5) 0.044(6) 0.096(9) 0.036(6) 0.022(5) 0.017(4)
C9 0.022(4) 0.038(5) 0.147(12) 0.036(6) 0.007(8) 0.014(5)
C10 0.020(4) 0.032(5) 0.100(9) -0.024(6) 0.003(5) 0.008(4)
C11 0.024(4) 0.048(6) 0.056(6) -0.033(5) 0.003(4) 0.004(4)
C12 0.038(5) 0.071(8) 0.055(5) -0.037(5) 0.000(4) -0.005(5)
C13 0.019(3) 0.012(3) 0.012(3) -0.007(2) -0.002(2) 0.009(3)
C14 0.020(3) 0.025(4) 0.011(3) 0.000(3) 0.002(3) 0.005(3)
C15 0.020(4) 0.020(4) 0.012(3) -0.002(3) 0.000(3) 0.002(3)
C16 0.014(3) 0.027(4) 0.012(3) -0.004(3) -0.001(2) 0.004(3)
C17 0.028(4) 0.019(3) 0.009(3) 0.007(3) -0.001(3) 0.002(3)
C18 0.043(5) 0.040(5) 0.016(4) -0.009(3) -0.004(3) -0.001(4)
O1S 0.031(6) 0.060(8) 0.035(6) 0.026(7) -0.015(5) -0.020(7)
O16 0.017(3) 0.028(3) 0.046(3) -0.006(3) -0.010(2) 0.003(2)
O17 0.019(2) 0.021(3) 0.021(2) -0.004(2) 0.006(2) 0.001(2)
O18 0.015(2) 0.033(3) 0.036(3) 0.011(2) 0.010(2) -0.001(2)
O19 0.031(3) 0.026(3) 0.026(3) -0.006(2) -0.004(2) 0.005(2)
O20 0.023(2) 0.042(3) 0.018(2) 0.007(3) 0.0029(18) 0.001(3)
O21 0.021(3) 0.066(5) 0.065(5) 0.044(4) 0.021(3) 0.006(3)
O22 0.026(3) 0.038(3) 0.032(3) 0.005(3) 0.004(2) 0.000(3)
O23 0.019(2) 0.039(3) 0.012(2) 0.000(2) -0.0020(19) 0.000(2)
O24 0.050(4) 0.032(3) 0.020(3) 0.010(2) -0.015(3) -0.015(3)
O25 0.041(3) 0.029(3) 0.025(3) 0.000(2) -0.002(3) -0.012(3)
O26 0.025(2) 0.040(5) 0.083(5) -0.036(4) 0.017(3) -0.008(3)
O27 0.025(2) 0.040(5) 0.083(5) -0.036(4) 0.017(3) -0.008(3)
O28 0.034(3) 0.043(3) 0.016(2) -0.005(2) 0.000(2) 0.012(3)
O29 0.033(3) 0.076(5) 0.029(3) 0.027(3) -0.001(3) -0.020(3)
O30 0.047(4) 0.067(6) 0.040(4) 0.031(4) 0.006(4) 0.014(5)
O30A 0.047(4) 0.067(6) 0.040(4) 0.031(4) 0.006(4) 0.014(5)
C19 0.025(4) 0.021(4) 0.032(4) -0.002(3) -0.005(3) 0.007(3)
C20 0.019(3) 0.034(4) 0.020(4) -0.003(3) 0.001(3) -0.004(3)
C21 0.014(3) 0.021(3) 0.021(3) 0.002(3) -0.006(3) 0.004(3)
C22 0.016(3) 0.016(3) 0.017(3) 0.001(3) -0.001(3) 0.003(3)
C23 0.024(4) 0.027(4) 0.023(4) -0.009(3) -0.010(3) 0.009(3)
C24 0.040(4) 0.033(4) 0.011(3) 0.004(3) -0.004(3) 0.020(4)
C25 0.017(3) 0.035(4) 0.023(4) 0.007(3) 0.000(3) -0.003(3)
C26 0.029(4) 0.031(4) 0.020(3) 0.007(4) -0.006(3) -0.011(4)
C27 0.030(4) 0.021(3) 0.011(3) 0.002(3) -0.003(3) -0.007(3)
C28 0.025(4) 0.023(4) 0.018(4) 0.010(3) -0.002(3) -0.004(3)
C29 0.021(3) 0.026(4) 0.022(4) 0.009(3) -0.005(3) -0.005(3)
C30 0.026(4) 0.043(5) 0.016(3) 0.003(3) -0.002(3) -0.005(4)
C31 0.026(4) 0.021(4) 0.046(5) 0.011(4) 0.017(4) 0.001(3)
C32 0.025(2) 0.040(5) 0.083(5) -0.036(4) 0.017(3) -0.008(3)
C33 0.025(2) 0.040(5) 0.083(5) -0.036(4) 0.017(3) -0.008(3)
C34 0.027(5) 0.018(4) 0.118(10) 0.013(5) 0.024(5) 0.001(3)
C35 0.017(4) 0.068(7) 0.036(5) 0.030(5) 0.012(3) 0.007(4)
C36 0.047(4) 0.067(6) 0.040(4) 0.031(4) 0.006(4) 0.014(5)
C36A 0.047(4) 0.067(6) 0.040(4) 0.031(4) 0.006(4) 0.014(5)
C33A 0.025(2) 0.040(5) 0.083(5) -0.036(4) 0.017(3) -0.008(3)
O27A 0.025(2) 0.040(5) 0.083(5) -0.036(4) 0.017(3) -0.008(3)
C32A 0.025(2) 0.040(5) 0.083(5) -0.036(4) 0.017(3) -0.008(3)
O26A 0.025(2) 0.040(5) 0.083(5) -0.036(4) 0.017(3) -0.008(3)
C12A 0.038(5) 0.071(8) 0.055(5) -0.037(5) 0.000(4) -0.005(5)
O14A 0.038(5) 0.071(8) 0.055(5) -0.037(5) 0.000(4) -0.005(5)

loop_
_atom_type_symbol
_atom_type_description
_atom_type_scat_dispersion_real
_atom_type_scat_dispersion_imag
_atom_type_scat_source
C C 0.0181 0.0091 'International Tables Vol C Tables 4.2.6.8 and 6.1.1.4'
H H 0.0000 0.0000 'International Tables Vol C Tables 4.2.6.8 and 6.1.1.4'
Au Au -4.4197 7.2980 'International Tables Vol C Tables 4.2.6.8 and 6.1.1.4'
Br Br -0.6763 1.2805 'International Tables Vol C Tables 4.2.6.8 and 6.1.1.4'
Na Na 0.1353 0.1239 'International Tables Vol C Tables 4.2.6.8 and 6.1.1.4'
O O 0.0492 0.0322 'International Tables Vol C Tables 4.2.6.8 and 6.1.1.4'

loop_
_geom_angle_atom_site_label_1
_geom_angle_atom_site_label_2
_geom_angle_atom_site_label_3
_geom_angle
_geom_angle_site_symmetry_1
_geom_angle_site_symmetry_3
Br1 Au1 Br1 15.33(15) . 2_665
Br1 Au1 Br2 166.24(11) 2_665 2_665
Br1 Au1 Br2 175.8(2) . 2_665
Br1 Au1 Br2 175.8(2) 2_665 .
Br1 Au1 Br2 166.24(11) . .
Br1 Au1 Br4 89.47(13) 2_665 .
Br1 Au1 Br4 104.08(13) . .
Br1 Au1 Br4 89.47(13) . 2_665
Br1 Au1 Br4 104.08(13) 2_665 2_665
Br2 Au1 Br2 13.38(15) . 2_665
Br2 Au1 Br4 76.78(14) . 2_665
Br2 Au1 Br4 89.67(14) . .
Br2 Au1 Br4 89.67(14) 2_665 2_665
Br2 Au1 Br4 76.78(14) 2_665 .
Br3 Au1 Br1 75.93(12) 2_665 .
Br3 Au1 Br1 90.48(12) . .
Br3 Au1 Br1 75.93(12) . 2_665
Br3 Au1 Br1 90.48(12) 2_665 2_665
Br3 Au1 Br2 103.27(13) . .
Br3 Au1 Br2 90.33(13) . 2_665
Br3 Au1 Br2 103.27(13) 2_665 2_665
Br3 Au1 Br2 90.33(13) 2_665 .
Br3 Au1 Br3 166.39(19) 2_665 .
Br3 Au1 Br4 13.60(11) . .
Br3 Au1 Br4 179.3(3) 2_665 .
Br3 Au1 Br4 13.60(11) 2_665 2_665
Br3 Au1 Br4 179.3(3) . 2_665
Br4 Au1 Br4 166.4(2) . 2_665
Br1 Br1 Au1 82.34(7) 2_665 .
Br2 Br2 Au1 83.32(8) 2_665 .
Br4 Br3 Au1 87.9(11) . .
Br3 Br4 Au1 78.5(10) . .
C16 O1 C1 120.3(5) 2_665 .
C4 O2 C7 117.7(6) . .
C10 O3 C13 118.3(6) . .
C4 O4 C5 112.3(6) . .
C10 O5 C11 114.0(7) . .
C16 O6 C17 113.1(5) . .
C2 O7 H7 109.5 . .
C3 O8 H8 109.5 . .
C8 O9 H9 109.5 . .
C9 O10 H10 109.5 . .
C14 O11 H11 109.5 . .
C15 O12 H12 109.5 . .
C6 O13 H13 109.5 . .
C12 O14 H14 109.5 . .
C18 O15 H15 109.5 . .
O1 C1 H1 110.7 . .
O1 C1 C2 105.1(5) . .
O1 C1 C5 107.8(5) . .
C2 C1 H1 110.7 . .
C5 C1 H1 110.7 . .
C5 C1 C2 111.7(6) . .
O7 C2 C1 107.0(6) . .
O7 C2 H2 109.2 . .
O7 C2 C3 111.8(6) . .
C1 C2 H2 109.2 . .
C3 C2 C1 110.4(6) . .
C3 C2 H2 109.2 . .
O8 C3 C2 110.6(7) . .
O8 C3 H3 108.9 . .
O8 C3 C4 109.7(6) . .
C2 C3 H3 108.9 . .
C2 C3 C4 109.6(6) . .
C4 C3 H3 108.9 . .
O2 C4 O4 110.1(6) . .
O2 C4 C3 106.9(6) . .
O2 C4 H4 109.7 . .
O4 C4 C3 110.6(6) . .
O4 C4 H4 109.7 . .
C3 C4 H4 109.7 . .
O4 C5 C1 112.0(6) . .
O4 C5 H5 109.5 . .
O4 C5 C6 105.1(6) . .
C1 C5 H5 109.5 . .
C1 C5 C6 111.2(7) . .
C6 C5 H5 109.5 . .
O13 C6 C5 113.9(7) . .
O13 C6 H6A 108.8 . .
O13 C6 H6B 108.8 . .
C5 C6 H6A 108.8 . .
C5 C6 H6B 108.8 . .
H6A C6 H6B 107.7 . .
O2 C7 H7A 110.8 . .
O2 C7 C8 107.5(8) . .
O2 C7 C11 108.0(8) . .
C8 C7 H7A 110.8 . .
C8 C7 C11 108.9(8) . .
C11 C7 H7A 110.8 . .
O9 C8 C7 110.3(10) . .
O9 C8 H8A 109.5 . .
O9 C8 C9 107.7(9) . .
C7 C8 H8A 109.5 . .
C9 C8 C7 110.5(11) . .
C9 C8 H8A 109.5 . .
O10 C9 C8 113.9(12) . .
O10 C9 H9A 107.5 . .
O10 C9 C10 111.0(10) . .
C8 C9 H9A 107.5 . .
C8 C9 C10 109.2(8) . .
C10 C9 H9A 107.5 . .
O3 C10 O5 109.8(9) . .
O3 C10 C9 108.0(10) . .
O3 C10 H10A 109.2 . .
O5 C10 C9 111.3(8) . .
O5 C10 H10A 109.2 . .
C9 C10 H10A 109.2 . .
O5 C11 C7 107.4(9) . .
O5 C11 H11A 111.4 . .
O5 C11 H11B 107.0 . .
O5 C11 C12 104.1(19) . .
O5 C11 C12A 110.1(13) . .
C7 C11 H11A 111.4 . .
C7 C11 H11B 107.0 . .
C12 C11 C7 110.9(19) . .
C12 C11 H11A 111.4 . .
C12A C11 C7 117.8(15) . .
C12A C11 H11B 107.0 . .
O14 C12 C11 105(2) . .
O14 C12 H12A 110.7 . .
O14 C12 H12B 110.7 . .
C11 C12 H12A 110.7 . .
C11 C12 H12B 110.7 . .
H12A C12 H12B 108.8 . .
O3 C13 H13A 109.7 . .
O3 C13 C14 105.0(5) . .
O3 C13 C17 110.3(6) . .
C14 C13 H13A 109.7 . .
C17 C13 H13A 109.7 . .
C17 C13 C14 112.4(6) . .
O11 C14 C13 107.6(6) . .
O11 C14 H14A 109.3 . .
O11 C14 C15 111.2(6) . .
C13 C14 H14A 109.3 . .
C15 C14 C13 110.0(6) . .
C15 C14 H14A 109.3 . .
O12 C15 C14 110.8(6) . .
O12 C15 H15A 109.0 . .
O12 C15 C16 110.2(6) . .
C14 C15 H15A 109.0 . .
C16 C15 C14 108.9(6) . .
C16 C15 H15A 109.0 . .
O1 C16 C15 107.4(5) 2_665 .
O1 C16 H16 109.3 2_665 .
O6 C16 O1 111.7(5) . 2_665
O6 C16 C15 109.9(6) . .
O6 C16 H16 109.3 . .
C15 C16 H16 109.3 . .
O6 C17 C13 111.1(5) . .
O6 C17 H17 108.4 . .
O6 C17 C18 107.1(6) . .
C13 C17 H17 108.4 . .
C18 C17 C13 113.3(6) . .
C18 C17 H17 108.4 . .
O15 C18 C17 111.6(7) . .
O15 C18 H18A 109.3 . .
O15 C18 H18B 109.3 . .
C17 C18 H18A 109.3 . .
C17 C18 H18B 109.3 . .
H18A C18 H18B 108.0 . .
H1SA O1S H1SB 102(6) . .
C34 O16 C19 120.3(6) 2_665 .
C25 O17 C22 120.1(6) . .
C31 O18 C28 119.6(6) . .
C19 O19 C23 113.9(6) . .
C25 O20 C29 115.5(6) . .
C31 O21 C35 113.6(6) . .
C20 O22 H22 109.5 . .
C21 O23 H23 109.5 . .
C26 O24 H24 109.5 . .
C27 O25 H25 109.5 . .
C32 O26 H26 109.5 . .
C33 O27 H27 109.5 . .
C24 O28 H28 109.5 . .
C30 O29 H29 109.5 . .
C36 O30 H30 109.5 . .
C36A O30A H30A 109.5 . .
O16 C19 H19 109.8 . .
O16 C19 C20 106.4(6) . .
O19 C19 O16 111.0(6) . .
O19 C19 H19 109.8 . .
O19 C19 C20 110.0(6) . .
C20 C19 H19 109.8 . .
O22 C20 C19 109.4(6) . .
O22 C20 H20 108.2 . .
O22 C20 C21 112.5(6) . .
C19 C20 H20 108.2 . .
C21 C20 C19 110.3(7) . .
C21 C20 H20 108.2 . .
O23 C21 C20 109.2(6) . .
O23 C21 H21 108.8 . .
O23 C21 C22 111.3(6) . .
C20 C21 H21 108.8 . .
C20 C21 C22 109.9(6) . .
C22 C21 H21 108.8 . .
O17 C22 C21 107.7(6) . .
O17 C22 H22A 109.8 . .
O17 C22 C23 108.2(6) . .
C21 C22 H22A 109.8 . .
C21 C22 C23 111.7(6) . .
C23 C22 H22A 109.8 . .
O19 C23 C22 112.4(6) . .
O19 C23 H23A 108.7 . .
O19 C23 C24 105.7(6) . .
C22 C23 H23A 108.7 . .
C22 C23 C24 112.6(6) . .
C24 C23 H23A 108.7 . .
O28 C24 C23 110.6(6) . .
O28 C24 H24A 109.5 . .
O28 C24 H24B 109.5 . .
C23 C24 H24A 109.5 . .
C23 C24 H24B 109.5 . .
H24A C24 H24B 108.1 . .
O17 C25 H25A 110.0 . .
O17 C25 C26 107.0(6) . .
O20 C25 O17 110.2(6) . .
O20 C25 H25A 110.0 . .
O20 C25 C26 109.6(7) . .
C26 C25 H25A 110.0 . .
O24 C26 C25 108.5(7) . .
O24 C26 H26A 109.1 . .
O24 C26 C27 111.6(6) . .
C25 C26 H26A 109.1 . .
C25 C26 C27 109.4(6) . .
C27 C26 H26A 109.1 . .
O25 C27 C26 110.3(6) . .
O25 C27 H27A 109.2 . .
O25 C27 C28 110.8(6) . .
C26 C27 H27A 109.2 . .
C26 C27 C28 108.2(6) . .
C28 C27 H27A 109.2 . .
O18 C28 C27 105.4(6) . .
O18 C28 H28A 109.3 . .
O18 C28 C29 111.7(6) . .
C27 C28 H28A 109.3 . .
C29 C28 C27 111.7(6) . .
C29 C28 H28A 109.3 . .
O20 C29 C28 112.4(6) . .
O20 C29 H29A 108.3 . .
O20 C29 C30 105.6(6) . .
C28 C29 H29A 108.3 . .
C30 C29 C28 113.7(7) . .
C30 C29 H29A 108.3 . .
O29 C30 C29 110.9(6) . .
O29 C30 H30B 109.5 . .
O29 C30 H30C 109.5 . .
C29 C30 H30B 109.5 . .
C29 C30 H30C 109.5 . .
H30B C30 H30C 108.0 . .
O18 C31 H31 109.5 . .
O18 C31 H31A 108.3 . .
O18 C31 C32 103.4(10) . .
O18 C31 C32A 117.6(14) . .
O21 C31 O18 109.8(7) . .
O21 C31 H31 109.5 . .
O21 C31 H31A 108.3 . .
O21 C31 C32 115.0(10) . .
O21 C31 C32A 104.1(12) . .
C32 C31 H31 109.5 . .
C32A C31 H31A 108.3 . .
O26 C32 C31 109.8(13) . .
O26 C32 H32 108.9 . .
O26 C32 C33 113.4(14) . .
C31 C32 H32 108.9 . .
C31 C32 C33 106.7(13) . .
C33 C32 H32 108.9 . .
O27 C33 C32 107.6(11) . .
O27 C33 H33 107.3 . .
O27 C33 C34 115.0(13) . .
C32 C33 H33 107.3 . .
C32 C33 C34 112.0(14) . .
C34 C33 H33 107.3 . .
O16 C34 C33 104.4(10) 2_665 .
O16 C34 H34 112.6 2_665 .
O16 C34 H34A 108.1 2_665 .
O16 C34 C35 107.5(8) 2_665 .
O16 C34 C33A 112.2(14) 2_665 .
C33 C34 H34 112.6 . .
C35 C34 C33 106.7(9) . .
C35 C34 H34 112.6 . .
C35 C34 H34A 108.1 . .
C33A C34 H34A 108.1 . .
C33A C34 C35 112.6(11) . .
O21 C35 C34 108.7(9) . .
O21 C35 H35 105.3 . .
O21 C35 H35A 115.3 . .
O21 C35 C36 110.9(10) . .
O21 C35 C36A 101.7(11) . .
C34 C35 H35 105.3 . .
C34 C35 H35A 115.3 . .
C34 C35 C36 120.2(10) . .
C34 C35 C36A 98.4(13) . .
C36 C35 H35 105.3 . .
C36A C35 H35A 115.3 . .
O30 C36 C35 111.5(17) . .
O30 C36 H36A 109.3 . .
O30 C36 H36B 109.3 . .
C35 C36 H36A 109.3 . .
C35 C36 H36B 109.3 . .
H36A C36 H36B 108.0 . .
O30A C36A C35 118(2) . .
O30A C36A H36C 107.9 . .
O30A C36A H36D 107.9 . .
C35 C36A H36C 107.9 . .
C35 C36A H36D 107.9 . .
H36C C36A H36D 107.2 . .
C34 C33A H33A 111.0 . .
C34 C33A C32A 111(2) . .
O27A C33A C34 101.3(16) . .
O27A C33A H33A 111.0 . .
O27A C33A C32A 111.4(17) . .
C32A C33A H33A 111.0 . .
C33A O27A H27B 109.5 . .
C31 C32A C33A 111.1(17) . .
C31 C32A H32A 109.5 . .
C33A C32A H32A 109.5 . .
O26A C32A C31 112.9(18) . .
O26A C32A C33A 104.3(17) . .
O26A C32A H32A 109.5 . .
C32A O26A H26B 109.5 . .
C11 C12A H12C 108.1 . .
C11 C12A H12D 108.1 . .
H12C C12A H12D 107.3 . .
O14A C12A C11 116.6(17) . .
O14A C12A H12C 108.1 . .
O14A C12A H12D 108.1 . .
C12A O14A H14B 109.5 . .

loop_
_geom_bond_atom_site_label_1
_geom_bond_atom_site_label_2
_geom_bond_distance
_geom_bond_site_symmetry_2
Au1 Br1 2.420(2) .
Au1 Br1 2.420(2) 2_665
Au1 Br2 2.421(2) .
Au1 Br2 2.421(2) 2_665
Au1 Br3 2.377(5) .
Au1 Br3 2.377(5) 2_665
Au1 Br4 2.424(6) 2_665
Au1 Br4 2.424(6) .
Br1 Br1 0.646(6) 2_665
Br2 Br2 0.564(7) 2_665
Br3 Br4 0.570(5) .
O1 C1 1.432(8) .
O1 C16 1.416(8) 2_665
O2 C4 1.421(9) .
O2 C7 1.423(9) .
O3 C10 1.389(11) .
O3 C13 1.443(9) .
O4 C4 1.429(10) .
O4 C5 1.451(9) .
O5 C10 1.415(15) .
O5 C11 1.460(12) .
O6 C16 1.395(8) .
O6 C17 1.433(9) .
O7 H7 0.8400 .
O7 C2 1.435(9) .
O8 H8 0.8400 .
O8 C3 1.415(10) .
O9 H9 0.8400 .
O9 C8 1.454(14) .
O10 H10 0.8400 .
O10 C9 1.413(18) .
O11 H11 0.8400 .
O11 C14 1.439(9) .
O12 H12 0.8400 .
O12 C15 1.447(9) .
O13 H13 0.8400 .
O13 C6 1.390(12) .
O14 H14 0.8400 .
O14 C12 1.43(3) .
O15 H15 0.8400 .
O15 C18 1.446(12) .
C1 H1 1.0000 .
C1 C2 1.534(9) .
C1 C5 1.532(9) .
C2 H2 1.0000 .
C2 C3 1.503(11) .
C3 H3 1.0000 .
C3 C4 1.509(11) .
C4 H4 1.0000 .
C5 H5 1.0000 .
C5 C6 1.533(11) .
C6 H6A 0.9900 .
C6 H6B 0.9900 .
C7 H7A 1.0000 .
C7 C8 1.518(18) .
C7 C11 1.553(15) .
C8 H8A 1.0000 .
C8 C9 1.514(13) .
C9 H9A 1.0000 .
C9 C10 1.534(18) .
C10 H10A 1.0000 .
C11 H11A 1.0000 .
C11 H11B 1.0000 .
C11 C12 1.52(2) .
C11 C12A 1.52(2) .
C12 H12A 0.9900 .
C12 H12B 0.9900 .
C13 H13A 1.0000 .
C13 C14 1.533(9) .
C13 C17 1.513(9) .
C14 H14A 1.0000 .
C14 C15 1.514(10) .
C15 H15A 1.0000 .
C15 C16 1.513(10) .
C16 O1 1.415(8) 2_665
C16 H16 1.0000 .
C17 H17 1.0000 .
C17 C18 1.509(10) .
C18 H18A 0.9900 .
C18 H18B 0.9900 .
O1S H1SA 0.92(4) .
O1S H1SB 0.91(4) .
O16 C19 1.430(9) .
O16 C34 1.417(10) 2_665
O17 C22 1.433(9) .
O17 C25 1.421(9) .
O18 C28 1.430(10) .
O18 C31 1.404(10) .
O19 C19 1.417(10) .
O19 C23 1.429(10) .
O20 C25 1.404(9) .
O20 C29 1.434(10) .
O21 C31 1.393(12) .
O21 C35 1.452(11) .
O22 H22 0.8400 .
O22 C20 1.450(10) .
O23 H23 0.8400 .
O23 C21 1.432(8) .
O24 H24 0.8400 .
O24 C26 1.447(9) .
O25 H25 0.8400 .
O25 C27 1.417(9) .
O26 H26 0.8400 .
O26 C32 1.442(19) .
O27 H27 0.8400 .
O27 C33 1.455(16) .
O28 H28 0.8400 .
O28 C24 1.429(9) .
O29 H29 0.8400 .
O29 C30 1.426(10) .
O30 H30 0.8400 .
O30 C36 1.37(2) .
O30A H30A 0.8400 .
O30A C36A 1.34(3) .
C19 H19 1.0000 .
C19 C20 1.513(11) .
C20 H20 1.0000 .
C20 C21 1.487(11) .
C21 H21 1.0000 .
C21 C22 1.499(10) .
C22 H22A 1.0000 .
C22 C23 1.526(10) .
C23 H23A 1.0000 .
C23 C24 1.535(11) .
C24 H24A 0.9900 .
C24 H24B 0.9900 .
C25 H25A 1.0000 .
C25 C26 1.505(11) .
C26 H26A 1.0000 .
C26 C27 1.514(12) .
C27 H27A 1.0000 .
C27 C28 1.538(9) .
C28 H28A 1.0000 .
C28 C29 1.517(11) .
C29 H29A 1.0000 .
C29 C30 1.497(10) .
C30 H30B 0.9900 .
C30 H30C 0.9900 .
C31 H31 1.0000 .
C31 H31A 1.0000 .
C31 C32 1.525(15) .
C31 C32A 1.487(18) .
C32 H32 1.0000 .
C32 C33 1.547(16) .
C33 H33 1.0000 .
C33 C34 1.567(18) .
C34 O16 1.417(10) 2_665
C34 H34 1.0000 .
C34 H34A 1.0000 .
C34 C35 1.531(15) .
C34 C33A 1.49(2) .
C35 H35 1.0000 .
C35 H35A 1.0000 .
C35 C36 1.579(19) .
C35 C36A 1.543(19) .
C36 H36A 0.9900 .
C36 H36B 0.9900 .
C36A H36C 0.9900 .
C36A H36D 0.9900 .
C33A H33A 1.0000 .
C33A O27A 1.415(19) .
C33A C32A 1.518(18) .
O27A H27B 0.8400 .
C32A H32A 1.0000 .
C32A O26A 1.45(2) .
O26A H26B 0.8400 .
C12A H12C 0.9900 .
C12A H12D 0.9900 .
C12A O14A 1.424(19) .
O14A H14B 0.8400 .

loop_
_geom_torsion_atom_site_label_1
_geom_torsion_atom_site_label_2
_geom_torsion_atom_site_label_3
_geom_torsion_atom_site_label_4
_geom_torsion
_geom_torsion_site_symmetry_1
_geom_torsion_site_symmetry_4
O1 C1 C2 O7 -71.8(6) . .
O1 C1 C2 C3 166.3(5) . .
O1 C1 C5 O4 -164.1(5) . .
O1 C1 C5 C6 78.6(7) . .
O2 C7 C8 O9 -65.8(12) . .
O2 C7 C8 C9 175.3(8) . .
O2 C7 C11 O5 -175.4(7) . .
O2 C7 C11 C12 71.6(18) . .
O2 C7 C11 C12A 59.8(14) . .
O3 C13 C14 O11 -70.1(7) . .
O3 C13 C14 C15 168.5(6) . .
O3 C13 C17 O6 -165.7(5) . .
O3 C13 C17 C18 73.7(8) . .
O4 C5 C6 O13 -63.9(8) . .
O5 C11 C12 O14 -64(3) . .
O5 C11 C12A O14A -54(3) . .
O6 C17 C18 O15 -69.1(8) . .
O7 C2 C3 O8 64.7(8) . .
O7 C2 C3 C4 -174.1(6) . .
O8 C3 C4 O2 63.2(7) . .
O8 C3 C4 O4 -176.9(6) . .
O9 C8 C9 O10 59.7(15) . .
O9 C8 C9 C10 -175.7(13) . .
O10 C9 C10 O3 60.5(11) . .
O10 C9 C10 O5 -178.9(9) . .
O11 C14 C15 O12 65.7(8) . .
O11 C14 C15 C16 -172.9(6) . .
O12 C15 C16 O1 61.9(7) . 2_665
O12 C15 C16 O6 -176.4(5) . .
C1 C2 C3 O8 -176.3(6) . .
C1 C2 C3 C4 -55.1(8) . .
C1 C5 C6 O13 57.4(9) . .
C2 C1 C5 O4 -49.1(8) . .
C2 C1 C5 C6 -166.4(6) . .
C2 C3 C4 O2 -58.5(8) . .
C2 C3 C4 O4 61.4(8) . .
C4 O2 C7 C8 121.7(8) . .
C4 O2 C7 C11 -121.0(7) . .
C4 O4 C5 C1 55.4(8) . .
C4 O4 C5 C6 176.2(6) . .
C5 O4 C4 O2 56.3(8) . .
C5 O4 C4 C3 -61.6(8) . .
C5 C1 C2 O7 171.5(6) . .
C5 C1 C2 C3 49.7(8) . .
C7 O2 C4 O4 110.0(8) . .
C7 O2 C4 C3 -129.8(8) . .
C7 C8 C9 O10 -179.9(9) . .
C7 C8 C9 C10 -55.2(13) . .
C7 C11 C12 O14 51(3) . .
C7 C11 C12A O14A 69(3) . .
C8 C7 C11 O5 -59.0(9) . .
C8 C7 C11 C12 -172.0(17) . .
C8 C7 C11 C12A 176.2(12) . .
C8 C9 C10 O3 -65.8(13) . .
C8 C9 C10 O5 54.8(13) . .
C10 O3 C13 C14 132.7(8) . .
C10 O3 C13 C17 -106.0(9) . .
C10 O5 C11 C7 61.3(10) . .
C10 O5 C11 C12 178.9(17) . .
C10 O5 C11 C12A -169.4(13) . .
C11 O5 C10 O3 59.6(11) . .
C11 O5 C10 C9 -60.0(11) . .
C11 C7 C8 O9 177.5(10) . .
C11 C7 C8 C9 58.6(10) . .
C12 C11 C12A O14A 9(12) . .
C13 O3 C10 O5 110.4(7) . .
C13 O3 C10 C9 -128.1(7) . .
C13 C14 C15 O12 -175.1(6) . .
C13 C14 C15 C16 -53.7(8) . .
C13 C17 C18 O15 53.7(9) . .
C14 C13 C17 O6 -49.0(7) . .
C14 C13 C17 C18 -169.5(6) . .
C14 C15 C16 O1 -59.9(7) . 2_665
C14 C15 C16 O6 61.8(7) . .
C16 O1 C1 C2 130.5(6) 2_665 .
C16 O1 C1 C5 -110.2(6) 2_665 .
C16 O6 C17 C13 57.7(7) . .
C16 O6 C17 C18 -178.1(6) . .
C17 O6 C16 O1 54.6(7) . 2_665
C17 O6 C16 C15 -64.5(7) . .
C17 C13 C14 O11 170.0(6) . .
C17 C13 C14 C15 48.7(8) . .
O16 C19 C20 O22 63.8(8) . .
O16 C19 C20 C21 -60.5(8) . .
O16 C34 C35 O21 -171.3(7) 2_665 .
O16 C34 C35 C36 59.5(14) 2_665 .
O16 C34 C35 C36A 83.3(13) 2_665 .
O16 C34 C33A O27A -75(2) 2_665 .
O16 C34 C33A C32A 166.6(14) 2_665 .
O17 C22 C23 O19 -167.6(6) . .
O17 C22 C23 C24 73.2(7) . .
O17 C25 C26 O24 64.7(8) . .
O17 C25 C26 C27 -57.3(8) . .
O18 C28 C29 O20 -165.5(6) . .
O18 C28 C29 C30 74.7(8) . .
O18 C31 C32 O26 55.8(15) . .
O18 C31 C32 C33 -67.5(15) . .
O18 C31 C32A C33A -57(2) . .
O18 C31 C32A O26A 59(2) . .
O19 C19 C20 O22 -175.9(6) . .
O19 C19 C20 C21 59.8(8) . .
O19 C23 C24 O28 -63.5(8) . .
O20 C25 C26 O24 -175.7(6) . .
O20 C25 C26 C27 62.3(8) . .
O20 C29 C30 O29 -68.4(9) . .
O21 C31 C32 O26 175.5(10) . .
O21 C31 C32 C33 52.2(17) . .
O21 C31 C32A C33A 64(2) . .
O21 C31 C32A O26A -179.0(17) . .
O21 C35 C36 O30 -63.1(17) . .
O21 C35 C36A O30A -62(2) . .
O22 C20 C21 O23 58.5(8) . .
O22 C20 C21 C22 -179.1(6) . .
O23 C21 C22 O17 -68.8(7) . .
O23 C21 C22 C23 172.5(6) . .
O24 C26 C27 O25 59.6(8) . .
O24 C26 C27 C28 -179.1(6) . .
O25 C27 C28 O18 -65.5(8) . .
O25 C27 C28 C29 173.0(6) . .
O26 C32 C33 O27 59.5(19) . .
O26 C32 C33 C34 -173.3(12) . .
O27 C33 C34 O16 -65.0(15) . 2_665
O27 C33 C34 C35 -178.6(12) . .
O27 C33 C34 C33A 63(6) . .
C19 O19 C23 C22 53.5(8) . .
C19 O19 C23 C24 176.7(6) . .
C19 C20 C21 O23 -179.0(6) . .
C19 C20 C21 C22 -56.7(8) . .
C20 C21 C22 O17 170.0(6) . .
C20 C21 C22 C23 51.4(8) . .
C21 C22 C23 O19 -49.3(8) . .
C21 C22 C23 C24 -168.5(6) . .
C22 O17 C25 O20 117.2(7) . .
C22 O17 C25 C26 -123.6(7) . .
C22 C23 C24 O28 59.6(9) . .
C23 O19 C19 O16 59.1(8) . .
C23 O19 C19 C20 -58.3(8) . .
C25 O17 C22 C21 128.7(6) . .
C25 O17 C22 C23 -110.4(7) . .
C25 O20 C29 C28 52.0(8) . .
C25 O20 C29 C30 176.4(6) . .
C25 C26 C27 O25 179.7(6) . .
C25 C26 C27 C28 -59.0(8) . .
C26 C27 C28 O18 173.5(6) . .
C26 C27 C28 C29 52.0(8) . .
C27 C28 C29 O20 -47.7(8) . .
C27 C28 C29 C30 -167.5(7) . .
C28 O18 C31 O21 108.8(8) . .
C28 O18 C31 C32 -127.9(10) . .
C28 O18 C31 C32A -132.4(13) . .
C28 C29 C30 O29 55.2(10) . .
C29 O20 C25 O17 58.6(9) . .
C29 O20 C25 C26 -58.9(8) . .
C31 O18 C28 C27 139.8(7) . .
C31 O18 C28 C29 -98.7(8) . .
C31 O21 C35 C34 62.4(10) . .
C31 O21 C35 C36 -163.4(11) . .
C31 O21 C35 C36A 165.6(13) . .
C31 C32 C33 O27 -179.5(15) . .
C31 C32 C33 C34 -52.2(17) . .
C32 C31 C32A C33A -75(6) . .
C32 C31 C32A O26A 42(5) . .
C32 C33 C34 O16 171.8(11) . 2_665
C32 C33 C34 C35 58.2(14) . .
C32 C33 C34 C33A -60(6) . .
C33 C34 C35 O21 -59.8(11) . .
C33 C34 C35 C36 171.0(13) . .
C33 C34 C35 C36A -165.2(14) . .
C33 C34 C33A O27A -131(7) . .
C33 C34 C33A C32A 111(6) . .
C34 O16 C19 O19 110.0(9) 2_665 .
C34 O16 C19 C20 -130.3(9) 2_665 .
C34 C35 C36 O30 65.1(17) . .
C34 C35 C36A O30A 49(2) . .
C34 C33A C32A C31 -54(3) . .
C34 C33A C32A O26A -176.2(17) . .
C35 O21 C31 O18 56.6(10) . .
C35 O21 C31 C32 -59.5(14) . .
C35 O21 C31 C32A -70.2(15) . .
C35 C34 C33A O27A 163.3(15) . .
C35 C34 C33A C32A 45(2) . .
C36 C35 C36A O30A -173(4) . .
C36A C35 C36 O30 14.6(19) . .
C33A C34 C35 O21 -47.2(16) . .
C33A C34 C35 C36 -176.4(17) . .
C33A C34 C35 C36A -152.6(17) . .
O27A C33A C32A C31 -166(2) . .
O27A C33A C32A O26A 72(3) . .
C32A C31 C32 O26 -140(7) . .
C32A C31 C32 C33 97(6) . .
C12A C11 C12 O14 176(17) . .

loop_
_smtbx_masks_void_nr
_smtbx_masks_void_average_x
_smtbx_masks_void_average_y
_smtbx_masks_void_average_z
_smtbx_masks_void_volume
_smtbx_masks_void_count_electrons
1 0.000 0.000 0.543 256.5 62.8
2 0.000 0.500 0.053 235.7 81.5
3 0.500 0.000 -0.053 235.7 83.1
4 0.500 0.500 0.457 256.5 62.2
